data_2218674
loop_
_publ_author_name
'Lemoine, Pascale'
'Viossat, Bernard'
'Brion, Jean Daniel'
'Bekaert, Alain'

_publ_section_title
;
 Dibromidobis(4-hydroxy-1,5-dimethyl-2-phenyl-3-pyrazolone)zinc(II)
;
_journal_coeditor_code DN2351
_journal_issue 7
_journal_name_full 'Acta Crystallographica Section E'
_journal_page_first m891
_journal_page_last m892
_journal_paper_doi 10.1107/S1600536808016838
_journal_volume 64
_journal_year 2008
_chemical_formula_iupac '[Zn Br2 (C11 H12 N2 O2)2]'
_chemical_formula_moiety 'C22 H24 Br2 N4 O4 Zn'
_chemical_formula_sum 'C22 H24 Br2 N4 O4 Zn'
_chemical_formula_weight 633.64
_chemical_name_systematic
;
Dibromidobis(4-hydroxy-1,5-dimethyl-2-phenyl-3-pyrazolone)zinc(II)
;
_space_group_IT_number 76
_symmetry_cell_setting tetragonal
_symmetry_space_group_name_Hall 'P 4w'
_symmetry_space_group_name_H-M 'P 41'
_atom_sites_solution_hydrogens geom
_atom_sites_solution_primary direct
_atom_sites_solution_secondary difmap
_cell_angle_alpha 90.00
_cell_angle_beta 90.00
_cell_angle_gamma 90.00
_cell_formula_units_Z 4
_cell_length_a 9.824(3)
_cell_length_b 9.824(3)
_cell_length_c 26.120(3)
_cell_measurement_reflns_used 25
_cell_measurement_temperature 293(2)
_cell_measurement_theta_max 6.963
_cell_measurement_theta_min 2.193
_cell_volume 2520.9(11)
_computing_cell_refinement 'CAD4 Express (Enraf Nonius, 1994)'
_computing_data_collection 'CAD4 Express (Enraf Nonius, 1994)'
_computing_data_reduction 'XCAD4 (Harms & Wocadlo, 1995)'
_computing_molecular_graphics
;ORTEPIII (Burnett & Johnson, 1996) and ORTEP32 for Windows
(Farrugia, 1997)
;
_computing_structure_refinement 'SHELXL97 (Sheldrick, 20087)'
_computing_structure_solution 'SIR92 (Altomare <i>et al.</i>,  1994)'
_diffrn_ambient_temperature 293(2)
_diffrn_measured_fraction_theta_full 0.997
_diffrn_measured_fraction_theta_max 0.997
_diffrn_measurement_device_type 'Enraf-Nonius CAD-4'
_diffrn_measurement_method '\w - 2\q'
_diffrn_radiation_monochromator graphite
_diffrn_radiation_source 'fine-focus sealed tube'
_diffrn_radiation_type MoK\a
_diffrn_radiation_wavelength 0.71073
_diffrn_reflns_av_R_equivalents 0.0913
_diffrn_reflns_av_sigmaI/netI 0.1193
_diffrn_reflns_limit_h_max 13
_diffrn_reflns_limit_h_min -13
_diffrn_reflns_limit_k_max 13
_diffrn_reflns_limit_k_min 0
_diffrn_reflns_limit_l_max 36
_diffrn_reflns_limit_l_min -36
_diffrn_reflns_number 15417
_diffrn_reflns_theta_full 30.07
_diffrn_reflns_theta_max 30.07
_diffrn_reflns_theta_min 2.21
_diffrn_standards_decay_% 0
_diffrn_standards_interval_time 60
_diffrn_standards_number 3
_exptl_absorpt_coefficient_mu 4.179
_exptl_absorpt_correction_type none
_exptl_crystal_colour colourless
_exptl_crystal_density_diffrn 1.670
_exptl_crystal_density_method 'not measured'
_exptl_crystal_description parallelepiped
_exptl_crystal_F_000 1264
_exptl_crystal_size_max 0.175
_exptl_crystal_size_mid 0.162
_exptl_crystal_size_min 0.150
_refine_diff_density_max 0.360
_refine_diff_density_min -0.299
_refine_ls_abs_structure_details 'Flack (1983), 3602 Friedel pairs'
_refine_ls_abs_structure_Flack -0.015(9)
_refine_ls_extinction_method none
_refine_ls_goodness_of_fit_ref 0.904
_refine_ls_hydrogen_treatment constr
_refine_ls_matrix_type full
_refine_ls_number_parameters 304
_refine_ls_number_reflns 7354
_refine_ls_number_restraints 1
_refine_ls_restrained_S_all 0.904
_refine_ls_R_factor_all 0.1556
_refine_ls_R_factor_gt 0.0348
_refine_ls_shift/su_max 0.023
_refine_ls_shift/su_mean 0.001
_refine_ls_structure_factor_coef Fsqd
_refine_ls_weighting_details 'calc w=1/[\s^2^(Fo^2^)+(0.0396P)^2^+0.0000P] where P=(Fo^2^+2Fc^2^)/3'
_refine_ls_weighting_scheme calc
_refine_ls_wR_factor_gt 0.0715
_refine_ls_wR_factor_ref 0.0932
_reflns_number_gt 3152
_reflns_number_total 7354
_reflns_threshold_expression I>2\s(I)
_cod_data_source_file dn2351.cif
_cod_data_source_block I
_cod_original_cell_volume 2521.0(10)
_cod_original_sg_symbol_Hall P4w
_cod_original_sg_symbol_H-M P41
_cod_database_code 2218674
_cod_database_fobs_code 2218674

loop_
_symmetry_equiv_pos_as_xyz
'x, y, z'
'-x, -y, z+1/2'
'-y, x, z+1/4'
'y, -x, z+3/4'

loop_
_atom_site_type_symbol
_atom_site_label
_atom_site_fract_x
_atom_site_fract_y
_atom_site_fract_z
_atom_site_U_iso_or_equiv
_atom_site_adp_type
_atom_site_calc_flag
_atom_site_refinement_flags
_atom_site_occupancy
Zn Zn1 0.74076(5) 0.20414(5) 0.423054(19) 0.05571(13) Uani d . 1
Br Br1 0.88194(6) 0.16046(6) 0.35092(2) 0.07972(17) Uani d . 1
Br Br2 0.57242(7) 0.36720(6) 0.40493(2) 0.0908(2) Uani d . 1
C C1 0.6782(5) 0.2246(5) 0.6042(2) 0.0645(13) Uani d . 1
N N2 0.8063(4) 0.2622(5) 0.61659(16) 0.0699(11) Uani d . 1
N N3 0.8827(4) 0.2682(4) 0.57175(14) 0.0579(9) Uani d . 1
O O4 0.8439(3) 0.2507(3) 0.48491(13) 0.0627(8) Uani d . 1
C C4 0.7980(5) 0.2417(4) 0.53136(18) 0.0531(11) Uani d . 1
O O5 0.5526(3) 0.1862(4) 0.52624(16) 0.0774(10) Uani d . 1
H H5 0.5683 0.1309 0.5035 0.116 Uiso calc R 1
C C5 0.6701(4) 0.2140(4) 0.5522(2) 0.0574(12) Uani d . 1
C C6 0.5746(6) 0.1951(7) 0.6436(2) 0.097(2) Uani d . 1
H H6A 0.5993 0.1139 0.6618 0.146 Uiso calc R 1
H H6B 0.4877 0.1824 0.6275 0.146 Uiso calc R 1
H H6C 0.5694 0.2700 0.6672 0.146 Uiso calc R 1
C C7 0.8723(6) 0.2520(7) 0.6664(2) 0.0960(18) Uani d . 1
H H7A 0.8082 0.2746 0.6928 0.144 Uiso calc R 1
H H7B 0.9477 0.3140 0.6677 0.144 Uiso calc R 1
H H7C 0.9045 0.1607 0.6714 0.144 Uiso calc R 1
C C8 1.0114(4) 0.3326(5) 0.57024(18) 0.0565(11) Uani d . 1
C C9 1.1196(6) 0.2603(7) 0.5512(2) 0.094(2) Uani d . 1
H H9 1.1110 0.1706 0.5403 0.113 Uiso calc R 1
C C10 1.2471(7) 0.3318(13) 0.5490(3) 0.135(4) Uani d . 1
H H10 1.3244 0.2882 0.5367 0.162 Uiso calc R 1
C C11 1.2545(10) 0.4602(14) 0.5647(3) 0.140(4) Uani d . 1
H H11 1.3380 0.5045 0.5626 0.168 Uiso calc R 1
C C12 1.1441(9) 0.5314(8) 0.5840(3) 0.111(3) Uani d . 1
H H12 1.1530 0.6205 0.5956 0.133 Uiso calc R 1
C C13 1.0223(6) 0.4661(6) 0.5853(2) 0.0779(15) Uani d . 1
H H13 0.9453 0.5123 0.5966 0.093 Uiso calc R 1
C C21 0.8032(5) -0.2887(4) 0.4583(2) 0.0630(12) Uani d . 1
N N22 0.6796(4) -0.3069(4) 0.47977(18) 0.0638(11) Uani d . 1
N N23 0.6143(4) -0.1837(4) 0.47984(16) 0.0595(10) Uani d . 1
O O24 0.6506(3) 0.0316(3) 0.44738(13) 0.0597(8) Uani d . 1
C C24 0.6943(4) -0.0888(4) 0.45531(17) 0.0487(10) Uani d . 1
O O25 0.9281(3) -0.1073(3) 0.41933(19) 0.0825(10) Uani d . 1
H H25 0.9098 -0.0349 0.4053 0.124 Uiso calc R 1
C C25 0.8144(4) -0.1576(5) 0.4424(2) 0.0602(12) Uani d . 1
C C26 0.9040(6) -0.4025(5) 0.4535(3) 0.099(2) Uani d . 1
H H26A 0.9660 -0.3830 0.4260 0.148 Uiso calc R 1
H H26B 0.8568 -0.4859 0.4465 0.148 Uiso calc R 1
H H26C 0.9539 -0.4112 0.4849 0.148 Uiso calc R 1
C C27 0.6348(7) -0.4141(5) 0.5139(3) 0.0872(18) Uani d . 1
H H27A 0.6787 -0.4979 0.5047 0.131 Uiso calc R 1
H H27B 0.5380 -0.4247 0.5111 0.131 Uiso calc R 1
H H27C 0.6581 -0.3907 0.5485 0.131 Uiso calc R 1
C C28 0.4741(5) -0.1712(4) 0.49287(19) 0.0572(12) Uani d . 1
C C29 0.4387(6) -0.1184(6) 0.5390(3) 0.0860(18) Uani d . 1
H H29 0.5048 -0.0915 0.5624 0.103 Uiso calc R 1
C C30 0.3006(9) -0.1055(7) 0.5503(3) 0.110(3) Uani d . 1
H H30 0.2737 -0.0673 0.5813 0.132 Uiso calc R 1
C C31 0.2057(7) -0.1483(7) 0.5167(4) 0.107(3) Uani d . 1
H H31 0.1142 -0.1402 0.5253 0.128 Uiso calc R 1
C C32 0.2391(6) -0.2030(8) 0.4702(3) 0.108(2) Uani d . 1
H H32 0.1727 -0.2318 0.4472 0.129 Uiso calc R 1
C C33 0.3770(6) -0.2138(6) 0.4589(3) 0.0827(16) Uani d . 1
H H33 0.4037 -0.2506 0.4277 0.099 Uiso calc R 1

loop_
_atom_site_aniso_label
_atom_site_aniso_U_11
_atom_site_aniso_U_22
_atom_site_aniso_U_33
_atom_site_aniso_U_12
_atom_site_aniso_U_13
_atom_site_aniso_U_23
Zn1 0.0566(3) 0.0519(3) 0.0587(3) -0.0067(2) -0.0048(2) 0.0016(2)
Br1 0.0845(4) 0.0840(4) 0.0706(4) 0.0026(3) 0.0170(3) 0.0095(3)
Br2 0.0966(4) 0.0866(4) 0.0893(5) 0.0281(3) -0.0168(3) -0.0011(3)
C1 0.064(3) 0.062(3) 0.068(4) -0.011(2) 0.008(3) -0.009(2)
N2 0.077(3) 0.077(3) 0.056(3) -0.012(2) 0.012(2) -0.005(2)
N3 0.053(2) 0.073(2) 0.048(3) -0.0083(17) 0.0001(18) 0.0005(18)
O4 0.0571(18) 0.073(2) 0.058(2) -0.0122(15) 0.0017(15) -0.0002(16)
C4 0.063(3) 0.043(2) 0.053(3) 0.0022(19) 0.001(2) 0.000(2)
O5 0.0492(19) 0.093(3) 0.090(3) -0.0133(17) 0.0043(18) -0.013(2)
C5 0.041(3) 0.051(3) 0.080(4) -0.0038(19) 0.008(2) -0.001(2)
C6 0.088(4) 0.109(4) 0.095(5) -0.034(3) 0.034(4) -0.013(4)
C7 0.101(4) 0.138(5) 0.049(4) -0.019(4) 0.007(3) 0.002(3)
C8 0.055(3) 0.062(3) 0.052(3) -0.002(2) -0.001(2) 0.001(2)
C9 0.067(4) 0.136(6) 0.078(4) 0.027(4) -0.004(3) -0.034(4)
C10 0.058(4) 0.255(11) 0.092(6) 0.006(5) 0.010(3) -0.048(7)
C11 0.113(7) 0.249(12) 0.057(5) -0.082(8) 0.006(4) 0.001(6)
C12 0.142(7) 0.107(5) 0.084(5) -0.064(5) 0.000(5) 0.000(4)
C13 0.091(4) 0.072(3) 0.071(4) -0.023(3) -0.002(3) 0.001(3)
C21 0.055(3) 0.050(3) 0.084(4) 0.003(2) -0.003(3) 0.003(2)
N22 0.064(3) 0.041(2) 0.086(3) 0.0001(18) 0.010(2) 0.0034(19)
N23 0.062(2) 0.044(2) 0.072(3) -0.0030(17) 0.0102(19) -0.0017(18)
O24 0.0507(16) 0.0470(16) 0.081(2) -0.0025(13) 0.0073(15) -0.0007(15)
C24 0.048(2) 0.044(2) 0.053(3) -0.0052(19) -0.0045(19) -0.0060(19)
O25 0.0525(17) 0.073(2) 0.122(3) 0.0007(15) 0.021(2) 0.020(2)
C25 0.052(3) 0.059(3) 0.069(3) -0.001(2) -0.001(2) 0.001(2)
C26 0.086(4) 0.059(3) 0.150(7) 0.019(3) 0.024(4) 0.020(4)
C27 0.110(5) 0.055(3) 0.097(5) 0.001(3) 0.017(4) 0.009(3)
C28 0.058(3) 0.048(2) 0.066(3) -0.006(2) 0.014(2) 0.005(2)
C29 0.086(4) 0.083(4) 0.089(5) -0.010(3) 0.024(3) -0.017(3)
C30 0.119(6) 0.075(4) 0.136(7) 0.006(4) 0.066(5) -0.007(4)
C31 0.068(4) 0.083(4) 0.170(9) 0.002(3) 0.037(5) 0.023(5)
C32 0.069(4) 0.129(6) 0.125(7) -0.021(4) -0.006(4) 0.044(5)
C33 0.068(3) 0.093(4) 0.088(5) -0.017(3) 0.011(3) 0.002(3)

loop_
_atom_type_symbol
_atom_type_description
_atom_type_scat_dispersion_real
_atom_type_scat_dispersion_imag
_atom_type_scat_source
C C 0.0033 0.0016 'International Tables Vol C Tables 4.2.6.8 and 6.1.1.4'
Zn Zn 0.2839 1.4301 'International Tables Vol C Tables 4.2.6.8 and 6.1.1.4'
Br Br -0.2901 2.4595 'International Tables Vol C Tables 4.2.6.8 and 6.1.1.4'
N N 0.0061 0.0033 'International Tables Vol C Tables 4.2.6.8 and 6.1.1.4'
O O 0.0106 0.0060 'International Tables Vol C Tables 4.2.6.8 and 6.1.1.4'
H H 0.0000 0.0000 'International Tables Vol C Tables 4.2.6.8 and 6.1.1.4'

loop_
_geom_angle_atom_site_label_1
_geom_angle_atom_site_label_2
_geom_angle_atom_site_label_3
_geom_angle
O4 Zn1 O24 99.41(13)
O4 Zn1 Br2 111.74(10)
O24 Zn1 Br2 109.12(8)
O4 Zn1 Br1 113.16(10)
O24 Zn1 Br1 110.75(9)
Br2 Zn1 Br1 111.94(3)
N2 C1 C5 108.3(4)
N2 C1 C6 121.9(5)
C5 C1 C6 129.7(5)
C1 N2 N3 108.2(4)
C1 N2 C7 127.6(4)
N3 N2 C7 120.9(4)
C4 N3 N2 108.2(4)
C4 N3 C8 127.4(4)
N2 N3 C8 121.6(4)
C4 O4 Zn1 125.1(3)
O4 C4 N3 119.8(4)
O4 C4 C5 133.7(4)
N3 C4 C5 106.5(4)
C5 O5 H5 109.5
C1 C5 O5 123.9(4)
C1 C5 C4 108.7(4)
O5 C5 C4 127.3(5)
C1 C6 H6A 109.5
C1 C6 H6B 109.5
H6A C6 H6B 109.5
C1 C6 H6C 109.5
H6A C6 H6C 109.5
H6B C6 H6C 109.5
N2 C7 H7A 109.5
N2 C7 H7B 109.5
H7A C7 H7B 109.5
N2 C7 H7C 109.5
H7A C7 H7C 109.5
H7B C7 H7C 109.5
C9 C8 C13 122.5(5)
C9 C8 N3 118.1(5)
C13 C8 N3 119.2(4)
C8 C9 C10 115.8(7)
C8 C9 H9 122.1
C10 C9 H9 122.1
C11 C10 C9 120.0(7)
C11 C10 H10 120.0
C9 C10 H10 120.0
C10 C11 C12 123.3(7)
C10 C11 H11 118.4
C12 C11 H11 118.4
C13 C12 C11 117.4(7)
C13 C12 H12 121.3
C11 C12 H12 121.3
C12 C13 C8 120.9(6)
C12 C13 H13 119.6
C8 C13 H13 119.6
N22 C21 C25 109.0(4)
N22 C21 C26 122.0(4)
C25 C21 C26 129.0(5)
C21 N22 N23 107.8(3)
C21 N22 C27 128.8(4)
N23 N22 C27 119.9(4)
N22 N23 C24 109.2(3)
N22 N23 C28 122.0(4)
C24 N23 C28 127.2(4)
C24 O24 Zn1 133.1(3)
O24 C24 N23 120.7(4)
O24 C24 C25 133.8(4)
N23 C24 C25 105.4(4)
C25 O25 H25 109.5
C21 C25 O25 123.1(4)
C21 C25 C24 108.5(4)
O25 C25 C24 128.4(4)
C21 C26 H26A 109.5
C21 C26 H26B 109.5
H26A C26 H26B 109.5
C21 C26 H26C 109.5
H26A C26 H26C 109.5
H26B C26 H26C 109.5
N22 C27 H27A 109.5
N22 C27 H27B 109.5
H27A C27 H27B 109.5
N22 C27 H27C 109.5
H27A C27 H27C 109.5
H27B C27 H27C 109.5
C29 C28 C33 120.9(5)
C29 C28 N23 119.6(5)
C33 C28 N23 119.5(4)
C28 C29 C30 118.2(7)
C28 C29 H29 120.9
C30 C29 H29 120.9
C31 C30 C29 120.4(7)
C31 C30 H30 119.8
C29 C30 H30 119.8
C30 C31 C32 122.4(6)
C30 C31 H31 118.8
C32 C31 H31 118.8
C31 C32 C33 116.9(7)
C31 C32 H32 121.6
C33 C32 H32 121.6
C28 C33 C32 121.2(7)
C28 C33 H33 119.4
C32 C33 H33 119.4

loop_
_geom_bond_atom_site_label_1
_geom_bond_atom_site_label_2
_geom_bond_distance
Zn1 O4 1.961(3)
Zn1 O24 2.015(3)
Zn1 Br2 2.3505(10)
Zn1 Br1 2.3786(8)
C1 N2 1.350(6)
C1 C5 1.365(7)
C1 C6 1.477(7)
N2 N3 1.392(5)
N2 C7 1.457(7)
N3 C4 1.369(6)
N3 C8 1.415(6)
O4 C4 1.297(5)
C4 C5 1.396(7)
O5 C5 1.366(6)
O5 H5 0.8200
C6 H6A 0.9600
C6 H6B 0.9600
C6 H6C 0.9600
C7 H7A 0.9600
C7 H7B 0.9600
C7 H7C 0.9600
C8 C9 1.372(7)
C8 C13 1.373(7)
C9 C10 1.437(11)
C9 H9 0.9300
C10 C11 1.328(14)
C10 H10 0.9300
C11 C12 1.386(13)
C11 H11 0.9300
C12 C13 1.358(9)
C12 H12 0.9300
C13 H13 0.9300
C21 N22 1.349(6)
C21 C25 1.357(7)
C21 C26 1.498(7)
N22 N23 1.370(5)
N22 C27 1.448(7)
N23 C24 1.378(5)
N23 C28 1.424(6)
O24 C24 1.275(5)
C24 C25 1.400(6)
O25 C25 1.363(6)
O25 H25 0.8200
C26 H26A 0.9600
C26 H26B 0.9600
C26 H26C 0.9600
C27 H27A 0.9600
C27 H27B 0.9600
C27 H27C 0.9600
C28 C29 1.356(7)
C28 C33 1.368(8)
C29 C30 1.395(9)
C29 H29 0.9300
C30 C31 1.349(12)
C30 H30 0.9300
C31 C32 1.368(11)
C31 H31 0.9300
C32 C33 1.390(9)
C32 H32 0.9300
C33 H33 0.9300

loop_
_geom_hbond_atom_site_label_D
_geom_hbond_atom_site_label_H
_geom_hbond_atom_site_label_A
_geom_hbond_site_symmetry_A
_geom_hbond_distance_DH
_geom_hbond_distance_HA
_geom_hbond_distance_DA
_geom_hbond_angle_DHA
O5 H5 O24 . 0.82 1.94 2.734(5) 163.9
O25 H25 Br1 . 0.82 2.40 3.212(4) 169.1
C10 H10 O5 1_655 0.93 2.47 3.378(8) 165.1
C27 H27C Br2 3_645 0.96 2.81 3.686(7) 151.4
